data_4313281
loop_
_publ_author_name
'St\'efania Tanase'
'Floriana Tuna'
'Philippe Guionneau'
'Thierry Maris'
'Guillaume Rombaut'
'Corine Mathoni\`ere'
'Marius Andruh'
') Olivier Kahn'
'Jean-Pascal Sutter'

_publ_section_title
;
 Substantial Increase of the Ordering Temperature for {MnII/MoIII(CN)7}-
 Based Magnets as a Function of the 3d Ion Site Geometry: Example of Two
 Supramolecular Materials with Tc= 75 and 106 K
;
_journal_name_full 'Inorganic Chemistry'
_journal_page_first 1625
_journal_page_last 1631
_journal_paper_doi 10.1021/ic025990z
_journal_volume 42
_journal_year 2003
_chemical_formula_sum 'C13 H15 Mn2 Mo N8 O3'
_chemical_formula_weight 537.2
_space_group_IT_number 29
_symmetry_cell_setting orthorhombic
_symmetry_space_group_name_Hall 'P 2c -2ac'
_symmetry_space_group_name_H-M 'P c a 21'
_cell_angle_alpha 90
_cell_angle_beta 90
_cell_angle_gamma 90
_cell_formula_units_Z 4
_cell_length_a 12.699(4)
_cell_length_b 12.1344(16)
_cell_length_c 12.639(3)
_cell_measurement_reflns_used 25
_cell_measurement_temperature 230
_cell_volume 1947.6(8)
_computing_cell_refinement 'Enraf-Nonius CAD4'
_computing_data_collection 'Enraf-Nonius CAD4'
_computing_data_reduction
;
RC93 (Watkin, D.J., Prout, C.K., Lilley, P.M.deQ. 1994)
;
_computing_molecular_graphics
;
Watkin, D.J., Prout, C.K. & Pearce, L.J. (1996) CAMERON, Chemical
Crystallography Laboratory, OXFORD, UK.
;
_computing_publication_material
;
 Spek, A.L. (1990). Acta Cryst. A46, C-34.
;
_computing_structure_refinement
;
CRYSTALS
Watkin, D.J., Prout, C.K. Carruthers, J.R. & Betteridge, P.W. (1996) CRYSTALS
Issue 10. Chemical Crystallography Laboratory, OXFORD, UK.
;
_computing_structure_solution
;
SIR92
Altomare, A., Cascarano, G., Giacovazzo G., Guagliardi A., Burla M.C.,
Polidori, G.  & Camalli, M. (1994) SIR92 - a program for automatic solution of
crystal structures by direct methods. J. Appl. Cryst. (27), 435-435
;
_diffrn_ambient_temperature 230
_diffrn_measurement_device_type 'Enraf Nonius Mach-3'
_diffrn_radiation_type 'Cu K\a'
_diffrn_radiation_wavelength 1.54180
_diffrn_reflns_av_R_equivalents 0.0600
_diffrn_reflns_limit_h_max 15
_diffrn_reflns_limit_h_min 0
_diffrn_reflns_limit_k_max 15
_diffrn_reflns_limit_k_min -15
_diffrn_reflns_limit_l_max 15
_diffrn_reflns_limit_l_min 0
_diffrn_reflns_number 4382
_diffrn_reflns_theta_max 75.00
_diffrn_reflns_theta_min 2.20
_diffrn_standards_decay_% 2.7
_diffrn_standards_interval_count 7200
_diffrn_standards_number 3
_exptl_absorpt_coefficient_mu 15.87
_exptl_absorpt_correction_T_max 0.720
_exptl_absorpt_correction_T_min 0.105
_exptl_absorpt_correction_type refdelf
_exptl_crystal_colour green
_exptl_crystal_density_diffrn 1.832
_exptl_crystal_description 'small plate'
_exptl_crystal_size_max 0.200
_exptl_crystal_size_mid 0.200
_exptl_crystal_size_min 0.020
_refine_diff_density_max 1.340
_refine_diff_density_min -1.080
_refine_ls_abs_structure_Flack 0.0
_refine_ls_extinction_method none
_refine_ls_goodness_of_fit_ref 0.999
_refine_ls_matrix_type full
_refine_ls_number_parameters 245
_refine_ls_number_reflns 1645
_refine_ls_number_restraints 5
_refine_ls_R_factor_gt 0.0565
_refine_ls_shift/su_max 0.006
_refine_ls_structure_factor_coef F
_refine_ls_weighting_details
;
Chebychev polynomial with 3 parameters,
 2.15    0.316     1.57
See Carruthers, J.R. and Watkin, D.J. (1979),
Acta Cryst, A35, 698-699
;
_refine_ls_weighting_scheme calc
_refine_ls_wR_factor_ref 0.0685
_reflns_number_gt 1645
_reflns_number_total 2095
_reflns_threshold_expression >3.00(i)
_cod_data_source_file ic025990zsi20020830_053017_2.cif
_cod_data_source_block compound2
_cod_depositor_comments
;
The following automatic conversions were performed:
'_symmetry_cell_setting' value 'Orthorhombic' changed to 'orthorhombic'
according to '/home/adriana/struct/CIF-dictionaries/cif_core.dic'
dictionary named 'cif_core.dic' version 2.4.1 from 2010-06-29.

Automatic conversion script
Id: cif_fix_enum 1555 2011-01-17 13:19:09Z saulius 

The following automatic conversions were performed:

'_diffrn_ambient_temperature' value '230 K' was changed to '230' -
the value should be numeric and without a unit designator.

Automatic conversion script
Id: cif_fix_values 1569 2011-02-09 13:29:24Z adriana 
;
_cod_database_code 4313281
_exptl_absorpt_correction_detail
;
Refined from delta-F
Walker, N., and Stuart, D. Acta Cryst, (1983) A39, 158-166
Plate crystals to small for face indexing and analytical/numerical
correction
;
_diffrm_measurement_method \w/2\q

loop_
_symmetry_equiv_pos_as_xyz
x,y,z
-x,-y,1/2+z
1/2-x,y,1/2+z
1/2+x,-y,z

loop_
_atom_site_aniso_label
_atom_site_aniso_U_11
_atom_site_aniso_U_22
_atom_site_aniso_U_33
_atom_site_aniso_U_23
_atom_site_aniso_U_13
_atom_site_aniso_U_12
Mo1 0.0095(3) 0.0097(3) 0.0091(4) -0.0003(5) 0.0003(5) 0.0002(3)
Mn2 0.0107(7) 0.0121(7) 0.0117(8) 0.0004(12) 0.0024(6) 0.0016(14)
Mn3 0.0165(8) 0.0145(9) 0.0160(10) -0.0004(9) 0.0008(9) 0.0025(8)
O17 0.019(5) 0.060(7) 0.068(9) -0.004(7) 0.003(6) 0.001(5)
O23 0.066(8) 0.031(6) 0.057(9) 0.005(7) -0.012(8) 0.002(6)
O26 0.090(10) 0.061(9) 0.055(8) 0.016(7) 0.014(9) 0.018(8)
N3 0.032(5) 0.045(7) 0.039(7) -0.025(7) -0.015(6) 0.002(6)
N5 0.034(5) 0.021(4) 0.024(5) -0.002(4) 0.004(4) 0.000(4)
N7 0.036(5) 0.017(4) 0.021(4) -0.002(4) 0.006(4) 0.009(4)
N9 0.027(5) 0.024(5) 0.027(6) 0.001(5) 0.008(4) -0.008(5)
N11 0.032(6) 0.041(7) 0.045(8) 0.020(7) 0.000(6) 0.019(6)
N13 0.036(6) 0.024(6) 0.035(7) -0.005(6) 0.002(6) -0.002(5)
N15 0.025(5) 0.025(4) 0.017(4) 0.005(4) 0.007(4) 0.004(4)
N20 0.048(7) 0.036(6) 0.041(7) -0.010(6) -0.017(6) 0.006(6)
C2 0.029(6) 0.039(7) 0.036(7) -0.026(7) -0.017(6) 0.001(6)
C4 0.030(5) 0.016(5) 0.020(5) -0.001(4) 0.002(4) -0.004(4)
C6 0.034(5) 0.016(4) 0.013(4) -0.003(4) 0.008(4) 0.011(4)
C8 0.025(6) 0.017(5) 0.025(6) 0.000(5) 0.007(5) -0.008(5)
C10 0.027(6) 0.034(7) 0.040(8) 0.020(7) 0.005(6) 0.017(6)
C12 0.028(6) 0.014(5) 0.029(7) -0.004(6) -0.002(6) -0.009(5)
C14 0.022(5) 0.020(4) 0.009(4) 0.002(4) 0.010(4) -0.002(4)
C18 0.050(8) 0.084(9) 0.080(10) -0.010(10) -0.008(8) 0.016(7)
C19 0.055(8) 0.089(9) 0.080(10) -0.010(10) -0.009(8) 0.014(7)
C21 0.090(10) 0.038(6) 0.060(10) 0.006(8) -0.012(9) 0.002(7)
C22 0.090(10) 0.037(6) 0.060(10) 0.004(8) -0.013(9) 0.004(7)
C24 0.090(10) 0.089(11) 0.054(9) 0.008(9) 0.009(9) -0.002(9)
C25 0.090(10) 0.090(11) 0.052(9) 0.010(9) 0.011(9) -0.002(9)

loop_
_atom_site_label
_atom_site_type_symbol
_atom_site_thermal_displace_type
_atom_site_fract_x
_atom_site_fract_y
_atom_site_fract_z
_atom_site_occupancy
_atom_site_U_iso_or_equiv
Mo1 Mo Uani 0.54237(5) 0.22344(6) 1.0027(2) 1.000 0.0094(2)
Mn2 Mn Uani 0.7518(2) -0.05677(12) 1.2554(3) 1.000 0.0115(4)
Mn3 Mn Uani 0.43117(16) 0.63782(16) 0.9023(3) 1.000 0.0157(5)
O17 O Uani 0.6044(9) 0.6404(11) 0.8889(11) 1.000 0.049(4)
O23 O Uani 0.4267(13) 0.8230(10) 0.8908(12) 1.000 0.051(4)
O26 O Uani 0.3284(14) 0.5200(13) 1.2508(11) 1.000 0.069(5)
N3 N Uani 0.3574(13) 0.1405(16) 0.8388(13) 1.000 0.039(4)
N5 N Uani 0.7650(10) 0.3432(9) 0.9340(10) 1.000 0.026(3)
N7 N Uani 0.5810(10) 0.3584(9) 1.2260(10) 1.000 0.025(3)
N9 N Uani 0.3461(11) 0.1489(13) 1.1545(11) 1.000 0.026(3)
N11 N Uani 0.6651(14) 0.0497(15) 1.1599(14) 1.000 0.039(4)
N13 N Uani 0.6566(13) 0.0473(13) 0.8462(13) 1.000 0.032(4)
N15 N Uani 0.4452(9) 0.4620(10) 0.9260(9) 1.000 0.022(3)
N20 N Uani 0.4848(9) 0.6989(9) 1.0702(8) 1.000 0.042(4)
C2 C Uani 0.4249(15) 0.1728(14) 0.8968(18) 1.000 0.035(4)
C4 C Uani 0.6864(11) 0.3030(11) 0.9573(12) 1.000 0.022(3)
C6 C Uani 0.5694(12) 0.3192(11) 1.1457(11) 1.000 0.021(3)
C8 C Uani 0.4133(12) 0.1746(11) 1.1013(14) 1.000 0.022(3)
C10 C Uani 0.6217(14) 0.1071(15) 1.1007(17) 1.000 0.034(4)
C12 C Uani 0.6154(13) 0.1078(11) 0.8983(15) 1.000 0.024(3)
C14 C Uani 0.4750(10) 0.3760(10) 0.9520(10) 1.000 0.017(3)
C18 C Uani 0.6545(11) 0.6403(18) 0.9902(12) 1.000 0.071(5)
C19 C Uani 0.5993(11) 0.7243(12) 1.0631(14) 1.000 0.075(5)
C21 C Uani 0.453(2) 0.8152(11) 1.0931(9) 1.000 0.063(5)
C22 C Uani 0.4348(18) 0.8780(10) 0.9897(12) 1.000 0.062(5)
C24 C Uani 0.4638(14) 0.6282(13) 1.1640(10) 1.000 0.078(6)
C25 C Uani 0.3569(18) 0.568(2) 1.1509(14) 1.000 0.077(6)
H181 H Uiso 0.7302 0.6610 0.9819 1.0000 0.0835
H182 H Uiso 0.6495 0.5650 1.0221 1.0000 0.0835
H191 H Uiso 0.6312 0.7204 1.1354 1.0000 0.0875
H192 H Uiso 0.6089 0.8001 1.0337 1.0000 0.0875
H211 H Uiso 0.5097 0.8524 1.1344 1.0000 0.0719
H212 H Uiso 0.3862 0.8151 1.1353 1.0000 0.0719
H221 H Uiso 0.4947 0.9306 0.9828 1.0000 0.0692
H222 H Uiso 0.3676 0.9194 0.9990 1.0000 0.0692
H241 H Uiso 0.4617 0.6752 1.2289 1.0000 0.0910
H242 H Uiso 0.5213 0.5724 1.1709 1.0000 0.0910
H251 H Uiso 0.3017 0.6223 1.1287 1.0000 0.0897
H252 H Uiso 0.3635 0.5092 1.0961 1.0000 0.0897

loop_
_geom_angle_atom_site_label_1
_geom_angle_atom_site_label_2
_geom_angle_atom_site_label_3
_geom_angle
_geom_angle_site_symmetry_1
_geom_angle_site_symmetry_2
_geom_angle_site_symmetry_3
C2 Mo1 C4 124.6(7) . . .
C2 Mo1 C6 143.0(7) . . .
C2 Mo1 C8 75.3(7) . . .
C2 Mo1 C10 120.9(7) . . .
C2 Mo1 C12 73.9(7) . . .
C2 Mo1 C14 77.2(6) . . .
C4 Mo1 C6 81.2(6) . . .
C4 Mo1 C8 158.7(6) . . .
C4 Mo1 C10 92.9(6) . . .
C4 Mo1 C12 76.1(6) . . .
C4 Mo1 C14 82.6(5) . . .
C6 Mo1 C8 77.6(6) . . .
C6 Mo1 C10 78.3(7) . . .
C6 Mo1 C12 142.6(6) . . .
C6 Mo1 C14 81.4(5) . . .
C8 Mo1 C10 80.8(7) . . .
C8 Mo1 C12 120.6(6) . . .
C8 Mo1 C14 96.2(5) . . .
C10 Mo1 C12 73.7(7) . . .
C10 Mo1 C14 159.6(6) . . .
C12 Mo1 C14 123.9(6) . . .
N3 Mn2 N11 104.6(7) 2_655 . .
N11 Mn2 N13 103.9(7) . . 3_655
N9 Mn2 N11 106.4(7) 4_555 . .
N3 Mn2 N13 113.9(7) 2_655 . 3_655
N3 Mn2 N9 116.5(7) 2_655 . 4_555
N9 Mn2 N13 110.2(6) 4_555 . 3_655
O17 Mn3 O23 90.3(5) . . .
O17 Mn3 N15 86.7(5) . . .
O17 Mn3 N20 77.0(5) . . .
O17 Mn3 N7 89.5(5) . . 2_664
O17 Mn3 N5 170.6(5) . . 4_465
O23 Mn3 N15 174.6(5) . . .
O23 Mn3 N20 75.6(5) . . .
O23 Mn3 N7 85.0(5) . . 2_664
O23 Mn3 N5 83.2(5) . . 4_465
N15 Mn3 N20 99.3(4) . . .
N7 Mn3 N15 99.4(4) 2_664 . .
N5 Mn3 N15 99.2(4) 4_465 . .
N7 Mn3 N20 156.2(4) 2_664 . .
N5 Mn3 N20 94.7(4) 4_465 . .
N5 Mn3 N7 96.6(5) 4_465 . 2_664
Mn3 O17 C18 112.0(9) . . .
Mn3 O23 C22 114.2(10) . . .
Mn2 N3 C2 168.5(17) 2_654 . .
Mn3 N5 C4 160.2(11) 4_565 . .
Mn3 N7 C6 153.5(11) 2_665 . .
Mn2 N9 C8 161.7(14) 4_455 . .
Mn2 N11 C10 175.0(17) . . .
Mn2 N13 C12 173.7(15) 3_654 . .
Mn3 N15 C14 162.9(11) . . .
Mn3 N20 C19 107.1(9) . . .
Mn3 N20 C21 113.2(8) . . .
Mn3 N20 C24 119.1(8) . . .
C19 N20 C21 94.6(13) . . .
C19 N20 C24 110.0(12) . . .
C21 N20 C24 110.0(10) . . .
Mo1 C2 N3 177.5(17) . . .
Mo1 C4 N5 178.2(12) . . .
Mo1 C6 N7 172.3(12) . . .
Mo1 C8 N9 179.0(15) . . .
Mo1 C10 N11 174.9(18) . . .
Mo1 C12 N13 177.5(16) . . .
Mo1 C14 N15 175.2(11) . . .
O17 C18 C19 109.4(13) . . .
N20 C19 C18 110.1(12) . . .
N20 C21 C22 110.2(10) . . .
O23 C22 C21 121.9(11) . . .
N20 C24 C25 110.1(12) . . .
O26 C25 C24 108.5(15) . . .

loop_
_geom_bond_atom_site_label_1
_geom_bond_atom_site_label_2
_geom_bond_distance
_geom_bond_site_symmetry_1
_geom_bond_site_symmetry_2
Mo1 C2 2.10(2) . .
Mo1 C4 2.146(14) . .
Mo1 C6 2.176(14) . .
Mo1 C8 2.143(16) . .
Mo1 C10 2.131(19) . .
Mo1 C12 2.138(16) . .
Mo1 C14 2.138(12) . .
Mn2 N11 2.083(18) . .
Mn2 N3 2.017(17) . 2_655
Mn2 N13 2.065(16) . 3_655
Mn2 N9 2.076(15) . 4_555
Mn3 O17 2.207(12) . .
Mn3 O23 2.252(12) . .
Mn3 N15 2.162(12) . .
Mn3 N20 2.349(11) . .
Mn3 N7 2.234(13) . 2_664
Mn3 N5 2.160(13) . 4_465
O17 C18 1.43(2) . .
O23 C22 1.42(2) . .
O26 C25 1.44(2) . .
N3 C2 1.19(3) . .
N5 C4 1.149(19) . .
N7 C6 1.130(19) . .
N9 C8 1.13(2) . .
N11 C10 1.16(3) . .
N13 C12 1.12(2) . .
N15 C14 1.158(17) . .
N20 C19 1.489(18) . .
N20 C21 1.496(18) . .
N20 C24 1.487(17) . .
C18 C19 1.54(2) . .
C21 C22 1.530(19) . .
C24 C25 1.55(3) . .

loop_
_geom_contact_atom_site_label_1
_geom_contact_atom_site_label_2
_geom_contact_distance
_geom_contact_site_symmetry_1
_geom_contact_site_symmetry_2
O17 O26 2.75(2) . 2_664
O26 O17 2.75(2) . 2_665
O26 N5 3.086(19) . 2_665
O26 C4 3.39(2) . 2_665
N5 O26 3.086(19) . 2_664

loop_
_geom_torsion_atom_site_label_1
_geom_torsion_atom_site_label_2
_geom_torsion_atom_site_label_3
_geom_torsion_atom_site_label_4
_geom_torsion
_geom_torsion_site_symmetry_1
_geom_torsion_site_symmetry_2
_geom_torsion_site_symmetry_3
_geom_torsion_site_symmetry_4
O23 Mn3 O17 C18 94.2(13) . . . .
N15 Mn3 O17 C18 -81.3(12) . . . .
N20 Mn3 O17 C18 19.1(12) . . . .
N7 Mn3 O17 C18 179.2(12) 2_664 . . .
O17 Mn3 O23 C22 -89.1(14) . . . .
N20 Mn3 O23 C22 -12.6(13) . . . .
N7 Mn3 O23 C22 -178.7(14) 2_664 . . .
N5 Mn3 O23 C22 84.1(14) 4_465 . . .
O17 Mn3 N20 C19 10.7(8) . . . .
O17 Mn3 N20 C21 113.6(12) . . . .
O17 Mn3 N20 C24 -114.8(11) . . . .
O23 Mn3 N20 C19 -83.0(9) . . . .
O23 Mn3 N20 C21 19.9(12) . . . .
O23 Mn3 N20 C24 151.5(11) . . . .
N15 Mn3 N20 C19 95.1(8) . . . .
N15 Mn3 N20 C21 -162.0(11) . . . .
N15 Mn3 N20 C24 -30.4(11) . . . .
N7 Mn3 N20 C19 -46.5(14) 2_664 . . .
N7 Mn3 N20 C21 56.4(16) 2_664 . . .
N7 Mn3 N20 C24 -172.0(11) 2_664 . . .
N5 Mn3 N20 C19 -164.7(8) 4_465 . . .
N5 Mn3 N20 C21 -61.8(12) 4_465 . . .
N5 Mn3 N20 C24 69.8(11) 4_465 . . .
O17 Mn3 N7 C6 -64(3) . . 2_664 2_664
O23 Mn3 N7 C6 27(3) . . 2_664 2_664
N15 Mn3 N7 C6 -150(3) . . 2_664 2_664
N20 Mn3 N7 C6 -9(3) . . 2_664 2_664
Mn3 O17 C18 C19 -45.4(16) . . . .
Mn3 O23 C22 C21 4(3) . . . .
C24 N20 C19 C18 93.8(14) . . . .
C21 N20 C19 C18 -153.0(12) . . . .
C24 N20 C21 C22 -158.9(16) . . . .
Mn3 N20 C21 C22 -23(2) . . . .
C19 N20 C21 C22 87.9(18) . . . .
Mn3 N20 C24 C25 -35.7(16) . . . .
C19 N20 C24 C25 -159.9(14) . . . .
Mn3 N20 C19 C18 -37.0(14) . . . .
C21 N20 C24 C25 97.3(17) . . . .
O17 C18 C19 N20 56.1(17) . . . .
N20 C21 C22 O23 13(3) . . . .
N20 C24 C25 O26 -167.7(14) . . . .
